data_4342617
loop_
_publ_author_name
'Han, Jing'
'Nishihara, Sadafumi'
'Inoue, Katsuya'
'Kurmoo, Mohamedally'

_publ_section_title
;
 High Magnetic Hardness for the Canted Antiferromagnetic, Ferroelectric,
 and Ferroelastic Layered Perovskite-like (C2H5NH3)2[Fe(II)Cl4].
;
_journal_issue 6
_journal_name_full 'Inorganic chemistry'
_journal_page_first 2866
_journal_page_last 2874
_journal_paper_doi 10.1021/ic5030229
_journal_volume 54
_journal_year 2015
_chemical_formula_moiety 'Cl4 Fe, 2(C2 H8 N)'
_chemical_formula_sum 'C4 H16 Cl4 Fe N2'
_chemical_formula_weight 289.84
_chemical_name_systematic
; 
 ? 
;
_space_group_IT_number 138
_symmetry_cell_setting tetragonal
_symmetry_space_group_name_Hall '-P 4ac 2ac'
_symmetry_space_group_name_H-M 'P 42/n c m :2'
_atom_sites_solution_hydrogens geom
_atom_sites_solution_primary direct
_atom_sites_solution_secondary difmap
_audit_creation_method SHELXL-97
_cell_angle_alpha 90.00
_cell_angle_beta 90.00
_cell_angle_gamma 90.00
_cell_formula_units_Z 4
_cell_length_a 7.302(2)
_cell_length_b 7.302(2)
_cell_length_c 21.763(9)
_cell_measurement_reflns_used 6252
_cell_measurement_temperature 350(2)
_cell_measurement_theta_max 29.07
_cell_measurement_theta_min 1.87
_cell_volume 1160.4(7)
_computing_cell_refinement 'APEX2 (Bruker AXS, 2006)'
_computing_data_collection 'APEX2 (Bruker AXS, 2006)'
_computing_data_reduction 'SAINT (Bruker AXS, 2004)'
_computing_structure_refinement 'SHELXL-97 (Sheldrick, 1997)'
_computing_structure_solution 'SHELXS-97 (Sheldrick, 1990)'
_diffrn_ambient_temperature 350(2)
_diffrn_measured_fraction_theta_full 0.966
_diffrn_measured_fraction_theta_max 0.966
_diffrn_measurement_device_type 'phi and omega scans'
_diffrn_radiation_monochromator 'Bruker APEXII CCD area detector'
_diffrn_radiation_source 'Bruker TXS fine-focus rotating anode'
_diffrn_radiation_type MoK\a
_diffrn_radiation_wavelength 0.71073
_diffrn_reflns_av_R_equivalents 0.0739
_diffrn_reflns_av_sigmaI/netI 0.0707
_diffrn_reflns_limit_h_max 9
_diffrn_reflns_limit_h_min -4
_diffrn_reflns_limit_k_max 9
_diffrn_reflns_limit_k_min -9
_diffrn_reflns_limit_l_max 29
_diffrn_reflns_limit_l_min -26
_diffrn_reflns_number 6252
_diffrn_reflns_theta_full 29.07
_diffrn_reflns_theta_max 29.07
_diffrn_reflns_theta_min 1.87
_exptl_absorpt_coefficient_mu 2.171
_exptl_absorpt_correction_T_max 0.9579
_exptl_absorpt_correction_T_min 0.6707
_exptl_absorpt_correction_type multi-scan
_exptl_absorpt_process_details 'SADABS Sheldrick 1996'
_exptl_crystal_colour 'pale yellow'
_exptl_crystal_density_diffrn 1.659
_exptl_crystal_density_method 'not measured'
_exptl_crystal_description Plate
_exptl_crystal_F_000 592
_exptl_crystal_size_max 0.20
_exptl_crystal_size_mid 0.10
_exptl_crystal_size_min 0.02
_refine_diff_density_max 0.620
_refine_diff_density_min -0.991
_refine_diff_density_rms 0.134
_refine_ls_extinction_method none
_refine_ls_goodness_of_fit_ref 1.081
_refine_ls_hydrogen_treatment mixed
_refine_ls_matrix_type full
_refine_ls_number_parameters 38
_refine_ls_number_reflns 829
_refine_ls_number_restraints 0
_refine_ls_restrained_S_all 1.081
_refine_ls_R_factor_all 0.0867
_refine_ls_R_factor_gt 0.0652
_refine_ls_shift/su_max 0.000
_refine_ls_shift/su_mean 0.000
_refine_ls_structure_factor_coef Fsqd
_refine_ls_weighting_details 'calc w=1/[\s^2^(Fo^2^)+(0.1252P)^2^+1.8274P] where P=(Fo^2^+2Fc^2^)/3'
_refine_ls_weighting_scheme calc
_refine_ls_wR_factor_gt 0.2130
_refine_ls_wR_factor_ref 0.2424
_reflns_number_gt 533
_reflns_number_total 829
_reflns_threshold_expression >2sigma(I)
_cod_data_source_file ic5030229_si_009.cif
_cod_data_source_block F350K
_cod_depositor_comments 'Adding full bibliography for 4342617--4342626.cif.'
_cod_original_cell_volume 1160.3(7)
_cod_original_sg_symbol_Hall -P4ac2ac
_cod_original_sg_symbol_H-M P42/ncm
_cod_database_code 4342617

loop_
_symmetry_equiv_pos_as_xyz
'x, y, z'
'-x+1/2, -y+1/2, z'
'x+1/2, -y, -z+1/2'
'-x, y+1/2, -z+1/2'
'-y, -x, -z'
'y+1/2, x+1/2, -z'
'y, -x+1/2, z+1/2'
'-y+1/2, x, z+1/2'
'-x, -y, -z'
'x-1/2, y-1/2, -z'
'-x-1/2, y, z-1/2'
'x, -y-1/2, z-1/2'
'y, x, z'
'-y-1/2, -x-1/2, z'
'-y, x-1/2, -z-1/2'
'y-1/2, -x, -z-1/2'

loop_
_atom_site_label
_atom_site_type_symbol
_atom_site_fract_x
_atom_site_fract_y
_atom_site_fract_z
_atom_site_U_iso_or_equiv
_atom_site_adp_type
_atom_site_occupancy
_atom_site_symmetry_multiplicity
_atom_site_calc_flag
_atom_site_refinement_flags
Cl1 Cl -0.01797(19) -0.01797(19) 0.39145(9) 0.0606(7) Uani 1 2 d S
Cl2 Cl 0.2500 0.2500 0.49049(11) 0.0430(6) Uani 1 4 d S
Cl3 Cl -0.2500 0.2500 0.5000 0.0546(8) Uani 1 4 d S
Fe1 Fe 0.0000 0.0000 0.5000 0.0325(5) Uani 1 4 d S
N1 N -0.4923(6) -0.0077(6) 0.4013(3) 0.0508(18) Uani 1 2 d S
H1 H -0.4581 -0.1236 0.4069 0.076 Uiso 0.50 1 calc PR
H1A H -0.5946 0.0137 0.4224 0.076 Uiso 0.50 1 calc PR
H1B H -0.4041 0.0666 0.4146 0.076 Uiso 0.50 1 calc PR
C1 C -0.5242(14) 0.0242(14) 0.3379(6) 0.139(8) Uani 1 2 d S
H1C H -0.6557 0.0071 0.3353 0.166 Uiso 0.50 1 calc PR
H1D H -0.5071 0.1557 0.3353 0.166 Uiso 0.50 1 calc PR
C2 C -0.481(2) -0.019(2) 0.2926(8) 0.204(15) Uani 1 2 d S
H2 H -0.5525 -0.1226 0.2799 0.306 Uiso 0.50 1 calc PR
H2A H -0.3538 -0.0528 0.2938 0.306 Uiso 0.50 1 calc PR
H2B H -0.4977 0.0795 0.2640 0.306 Uiso 0.50 1 calc PR

loop_
_atom_site_aniso_label
_atom_site_aniso_U_11
_atom_site_aniso_U_22
_atom_site_aniso_U_33
_atom_site_aniso_U_23
_atom_site_aniso_U_13
_atom_site_aniso_U_12
Cl1 0.0737(10) 0.0737(10) 0.0344(9) -0.0004(5) -0.0004(5) -0.0204(9)
Cl2 0.0359(8) 0.0359(8) 0.0573(12) 0.000 0.000 -0.0120(8)
Cl3 0.0355(9) 0.0355(9) 0.093(2) 0.000 0.000 -0.0006(9)
Fe1 0.0320(6) 0.0320(6) 0.0334(8) -0.0011(3) -0.0011(3) -0.0037(5)
N1 0.057(3) 0.057(3) 0.039(3) -0.0011(16) 0.0011(16) -0.003(2)
C1 0.180(12) 0.180(12) 0.055(7) 0.010(5) -0.010(5) 0.030(10)
C2 0.28(2) 0.28(2) 0.045(7) 0.015(6) -0.015(6) 0.021(13)

loop_
_atom_type_symbol
_atom_type_description
_atom_type_scat_dispersion_real
_atom_type_scat_dispersion_imag
_atom_type_scat_source
C C 0.0033 0.0016 'International Tables Vol C Tables 4.2.6.8 and 6.1.1.4'
H H 0.0000 0.0000 'International Tables Vol C Tables 4.2.6.8 and 6.1.1.4'
N N 0.0061 0.0033 'International Tables Vol C Tables 4.2.6.8 and 6.1.1.4'
Cl Cl 0.1484 0.1585 'International Tables Vol C Tables 4.2.6.8 and 6.1.1.4'
Fe Fe 0.3463 0.8444 'International Tables Vol C Tables 4.2.6.8 and 6.1.1.4'

loop_
_geom_angle_atom_site_label_1
_geom_angle_atom_site_label_2
_geom_angle_atom_site_label_3
_geom_angle
_geom_angle_site_symmetry_1
_geom_angle_site_symmetry_3
Fe1 Cl2 Fe1 170.83(10) . 2
Fe1 Cl3 Fe1 180.0 2_455 .
Cl1 Fe1 Cl1 179.999(7) . 9_556
Cl1 Fe1 Cl3 90.0 . .
Cl1 Fe1 Cl3 90.0 9_556 .
Cl1 Fe1 Cl3 90.0 . 9_556
Cl1 Fe1 Cl3 90.0 9_556 9_556
Cl3 Fe1 Cl3 180.0 . 9_556
Cl1 Fe1 Cl2 89.91(6) . .
Cl1 Fe1 Cl2 90.09(6) 9_556 .
Cl3 Fe1 Cl2 90.0 . .
Cl3 Fe1 Cl2 90.0 9_556 .
Cl1 Fe1 Cl2 90.09(6) . 9_556
Cl1 Fe1 Cl2 89.91(6) 9_556 9_556
Cl3 Fe1 Cl2 90.0 . 9_556
Cl3 Fe1 Cl2 90.0 9_556 9_556
Cl2 Fe1 Cl2 180.0 . 9_556
C2 C1 N1 142.1(18) . .

loop_
_geom_bond_atom_site_label_1
_geom_bond_atom_site_label_2
_geom_bond_distance
_geom_bond_site_symmetry_2
Cl1 Fe1 2.369(2) .
Cl2 Fe1 2.5899(8) .
Cl2 Fe1 2.5899(8) 2
Cl3 Fe1 2.5816(8) 2_455
Cl3 Fe1 2.5816(8) .
Fe1 Cl1 2.370(2) 9_556
Fe1 Cl3 2.5816(8) 9_556
Fe1 Cl2 2.5899(8) 9_556
N1 C1 1.420(15) .
C1 C2 1.08(2) .

loop_
_geom_torsion_atom_site_label_1
_geom_torsion_atom_site_label_2
_geom_torsion_atom_site_label_3
_geom_torsion_atom_site_label_4
_geom_torsion
_geom_torsion_site_symmetry_1
_geom_torsion_site_symmetry_4
Fe1 Cl3 Fe1 Cl1 177.37(5) 2_455 .
Fe1 Cl3 Fe1 Cl1 -2.63(5) 2_455 9_556
Fe1 Cl3 Fe1 Cl3 -0.1 2_455 9_556
Fe1 Cl3 Fe1 Cl2 -92.72(5) 2_455 .
Fe1 Cl3 Fe1 Cl2 87.28(5) 2_455 9_556
Fe1 Cl2 Fe1 Cl1 180.0 2 .
Fe1 Cl2 Fe1 Cl1 0.0 2 9_556
Fe1 Cl2 Fe1 Cl3 90.0 2 .
Fe1 Cl2 Fe1 Cl3 -90.0 2 9_556
Fe1 Cl2 Fe1 Cl2 -28.685(5) 2 9_556
